data_2226219
loop_
_publ_author_name
'Tadbuppa, Primjira P.'
'Tiekink, Edward R. T.'

_publ_section_title
;
 [(<i>Z</i>)-<i>O</i>-Methyl
 <i>N</i>-(3-chlorophenyl)thiocarbamato-\k<i>S</i>](triphenylphosphine-\k<i>P</i>)gold(I)
;
_journal_coeditor_code LH5042
_journal_issue 6
_journal_name_full 'Acta Crystallographica Section E'
_journal_page_first m664
_journal_paper_doi 10.1107/S1600536810017319
_journal_volume 66
_journal_year 2010
_chemical_formula_iupac '[Au (C8 H7 Cl N O S) (C18 H15 P)]'
_chemical_formula_moiety 'C26 H22 Au Cl N O P S'
_chemical_formula_sum 'C26 H22 Au Cl N O P S'
_chemical_formula_weight 659.89
_chemical_name_systematic
;
[(<i>Z</i>)-<i>O</i>-Methyl <i>N</i>-(3-chlorophenyl)thiocarbamato-
\k<i>S</i>](triphenylphosphine-\k<i>P</i>)gold(I)
;
_space_group_IT_number 2
_symmetry_cell_setting triclinic
_symmetry_space_group_name_Hall '-P 1'
_symmetry_space_group_name_H-M 'P -1'
_atom_sites_solution_hydrogens geom
_atom_sites_solution_primary direct
_atom_sites_solution_secondary difmap
_audit_creation_method SHELXL-97
_cell_angle_alpha 72.724(2)
_cell_angle_beta 66.1050(10)
_cell_angle_gamma 72.530(2)
_cell_formula_units_Z 2
_cell_length_a 10.4236(8)
_cell_length_b 10.6961(8)
_cell_length_c 12.7439(9)
_cell_measurement_reflns_used 6911
_cell_measurement_temperature 223(2)
_cell_measurement_theta_max 30.1
_cell_measurement_theta_min 1.8
_cell_volume 1213.83(16)
_computing_cell_refinement 'SAINT (Bruker, 2000)'
_computing_data_collection 'SMART (Bruker, 2000)'
_computing_data_reduction 'SAINT (Bruker, 2000)'
_computing_molecular_graphics 'ORTEP-3 (Farrugia, 1997) and DIAMOND (Brandenburg, 2006)'
_computing_publication_material 'publCIF (Westrip, 2010)'
_computing_structure_refinement 'SHELXL97 (Sheldrick, 2008)'
_computing_structure_solution 'PATTY in DIRDIF92 (Beurskens <i>et al.</i>,  1992)'
_diffrn_ambient_temperature 223(2)
_diffrn_measured_fraction_theta_full 0.991
_diffrn_measured_fraction_theta_max 0.991
_diffrn_measurement_device_type 'Bruker SMART CCD'
_diffrn_measurement_method '\w scans'
_diffrn_radiation_monochromator graphite
_diffrn_radiation_source 'fine-focus sealed tube'
_diffrn_radiation_type MoK\a
_diffrn_radiation_wavelength 0.71069
_diffrn_reflns_av_R_equivalents 0.023
_diffrn_reflns_av_sigmaI/netI 0.048
_diffrn_reflns_limit_h_max 13
_diffrn_reflns_limit_h_min -11
_diffrn_reflns_limit_k_max 13
_diffrn_reflns_limit_k_min -13
_diffrn_reflns_limit_l_max 16
_diffrn_reflns_limit_l_min -15
_diffrn_reflns_number 8630
_diffrn_reflns_theta_full 27.5
_diffrn_reflns_theta_max 27.5
_diffrn_reflns_theta_min 1.8
_diffrn_standards_decay_% 0
_diffrn_standards_number 0
_exptl_absorpt_coefficient_mu 6.341
_exptl_absorpt_correction_T_max 1
_exptl_absorpt_correction_T_min 0.515
_exptl_absorpt_correction_type multi-scan
_exptl_absorpt_process_details '(SADABS; Bruker, 2000)'
_exptl_crystal_colour colourless
_exptl_crystal_density_diffrn 1.805
_exptl_crystal_density_method 'not measured'
_exptl_crystal_description block
_exptl_crystal_F_000 640
_exptl_crystal_size_max 0.19
_exptl_crystal_size_mid 0.08
_exptl_crystal_size_min 0.05
_refine_diff_density_max 1.16
_refine_diff_density_min -1.21
_refine_ls_extinction_method none
_refine_ls_goodness_of_fit_ref 1.05
_refine_ls_hydrogen_treatment constr
_refine_ls_matrix_type full
_refine_ls_number_parameters 290
_refine_ls_number_reflns 5525
_refine_ls_number_restraints 0
_refine_ls_restrained_S_all 1.05
_refine_ls_R_factor_all 0.040
_refine_ls_R_factor_gt 0.032
_refine_ls_shift/su_max_lt 0.001
_refine_ls_shift/su_mean 0.000
_refine_ls_structure_factor_coef Fsqd
_refine_ls_weighting_details 'calc w=1/[\s^2^(Fo^2^)+(0.0473P)^2^] where P=(Fo^2^+2Fc^2^)/3'
_refine_ls_weighting_scheme calc
_refine_ls_wR_factor_gt 0.075
_refine_ls_wR_factor_ref 0.089
_reflns_number_gt 4787
_reflns_number_total 5525
_reflns_threshold_expression I>2\s(I)
_cod_data_source_file lh5042.cif
_cod_data_source_block I
_cod_database_code 2226219
_cod_database_fobs_code 2226219

loop_
_symmetry_equiv_pos_as_xyz
'x, y, z'
'-x, -y, -z'

loop_
_atom_site_type_symbol
_atom_site_label
_atom_site_fract_x
_atom_site_fract_y
_atom_site_fract_z
_atom_site_U_iso_or_equiv
_atom_site_adp_type
_atom_site_calc_flag
_atom_site_refinement_flags
_atom_site_occupancy
_atom_site_disorder_assembly
_atom_site_disorder_group
Au Au 0.11162(2) 0.105503(16) 0.249566(14) 0.03318(8) Uani d . 1 . .
Cl Cl1 0.29679(17) -0.34461(14) -0.25655(13) 0.0480(3) Uani d . 1 . .
S S1 0.1802(2) -0.03071(14) 0.11917(12) 0.0569(5) Uani d . 1 . .
P P1 0.05527(13) 0.25261(11) 0.36314(10) 0.0234(2) Uani d . 1 . .
O O1 0.2184(4) 0.2044(3) -0.0097(3) 0.0418(9) Uani d . 1 . .
N N1 0.3288(5) 0.0379(4) -0.1105(3) 0.0349(9) Uani d . 1 . .
C C1 0.2538(6) 0.0735(5) -0.0159(4) 0.0341(11) Uani d . 1 . .
C C2 0.3735(5) -0.0998(5) -0.1156(4) 0.0316(10) Uani d . 1 . .
C C3 0.3166(5) -0.1501(5) -0.1734(4) 0.0314(10) Uani d . 1 . .
H H3 0.2451 -0.0950 -0.2035 0.038 Uiso calc R 1 . .
C C4 0.3677(5) -0.2828(5) -0.1855(4) 0.0317(10) Uani d . 1 . .
C C5 0.4734(6) -0.3662(5) -0.1412(4) 0.0371(12) Uani d . 1 . .
H H5 0.5049 -0.4566 -0.1474 0.045 Uiso calc R 1 . .
C C6 0.5304(6) -0.3132(6) -0.0882(5) 0.0409(12) Uani d . 1 . .
H H6 0.6033 -0.3676 -0.0594 0.049 Uiso calc R 1 . .
C C7 0.4820(6) -0.1809(5) -0.0766(4) 0.0363(11) Uani d . 1 . .
H H7 0.5239 -0.1460 -0.0416 0.044 Uiso calc R 1 . .
C C8 0.2819(8) 0.2932(5) -0.1111(5) 0.0521(15) Uani d . 1 . .
H H8A 0.3855 0.2663 -0.1339 0.078 Uiso calc R 1 . .
H H8B 0.2515 0.3829 -0.0956 0.078 Uiso calc R 1 . .
H H8C 0.2528 0.2917 -0.1739 0.078 Uiso calc R 1 . .
C C9 0.0939(5) 0.4105(4) 0.2678(4) 0.0234(9) Uani d . 1 . .
C C10 0.0614(5) 0.4495(5) 0.1642(4) 0.0304(10) Uani d . 1 . .
H H10 0.0210 0.3945 0.1462 0.037 Uiso calc R 1 . .
C C11 0.0890(6) 0.5678(5) 0.0901(5) 0.0399(12) Uani d . 1 . .
H H11 0.0651 0.5949 0.0219 0.048 Uiso calc R 1 . .
C C12 0.1513(6) 0.6478(5) 0.1140(4) 0.0343(11) Uani d . 1 . .
H H12 0.1703 0.7286 0.0618 0.041 Uiso calc R 1 . .
C C13 0.1852(5) 0.6108(5) 0.2118(5) 0.0371(12) Uani d . 1 . .
H H13 0.2286 0.6656 0.2271 0.044 Uiso calc R 1 . .
C C14 0.1562(5) 0.4911(4) 0.2909(4) 0.0282(10) Uani d . 1 . .
H H14 0.1791 0.4661 0.3594 0.034 Uiso calc R 1 . .
C C15 -0.1311(5) 0.2901(5) 0.4571(4) 0.0275(10) Uani d . 1 . .
C C16 -0.2001(6) 0.1849(6) 0.5219(5) 0.0405(12) Uani d . 1 . .
H H16 -0.1521 0.0965 0.5143 0.049 Uiso calc R 1 . .
C C17 -0.3406(6) 0.2107(7) 0.5980(5) 0.0540(17) Uani d . 1 . .
H H17 -0.3868 0.1393 0.6437 0.065 Uiso calc R 1 . .
C C18 -0.4121(6) 0.3393(7) 0.6068(5) 0.0527(16) Uani d . 1 . .
H H18 -0.5081 0.3558 0.6569 0.063 Uiso calc R 1 . .
C C19 -0.3451(6) 0.4442(6) 0.5434(5) 0.0435(13) Uani d . 1 . .
H H19 -0.3942 0.5322 0.5512 0.052 Uiso calc R 1 . .
C C20 -0.2039(5) 0.4195(5) 0.4673(4) 0.0334(11) Uani d . 1 . .
H H20 -0.1580 0.4913 0.4227 0.040 Uiso calc R 1 . .
C C21 0.1557(5) 0.2115(4) 0.4603(4) 0.0239(9) Uani d . 1 . .
C C22 0.3060(5) 0.1834(5) 0.4125(4) 0.0351(11) Uani d . 1 . .
H H22 0.3522 0.1829 0.3321 0.042 Uiso calc R 1 . .
C C23 0.3858(6) 0.1567(5) 0.4825(5) 0.0407(12) Uani d . 1 . .
H H23 0.4864 0.1408 0.4497 0.049 Uiso calc R 1 . .
C C24 0.3169(6) 0.1532(5) 0.6035(5) 0.0387(12) Uani d . 1 . .
H H24 0.3716 0.1345 0.6517 0.046 Uiso calc R 1 . .
C C25 0.1711(6) 0.1769(6) 0.6509(4) 0.0398(12) Uani d . 1 . .
H H25 0.1257 0.1725 0.7320 0.048 Uiso calc R 1 . .
C C26 0.0902(5) 0.2070(5) 0.5816(4) 0.0340(11) Uani d . 1 . .
H H26 -0.0104 0.2250 0.6153 0.041 Uiso calc R 1 . .

loop_
_atom_site_aniso_label
_atom_site_aniso_U_11
_atom_site_aniso_U_22
_atom_site_aniso_U_33
_atom_site_aniso_U_12
_atom_site_aniso_U_13
_atom_site_aniso_U_23
Au 0.05238(14) 0.02569(11) 0.02024(10) -0.01321(8) -0.00694(8) -0.00573(7)
Cl1 0.0597(9) 0.0487(8) 0.0462(8) -0.0174(7) -0.0213(7) -0.0137(6)
S1 0.1055(13) 0.0342(7) 0.0234(6) -0.0339(8) 0.0019(7) -0.0102(5)
P1 0.0305(6) 0.0229(5) 0.0167(5) -0.0074(5) -0.0073(4) -0.0035(4)
O1 0.069(3) 0.0284(17) 0.0234(17) -0.0170(17) -0.0080(17) -0.0037(14)
N1 0.044(2) 0.037(2) 0.021(2) -0.0117(19) -0.0066(18) -0.0065(17)
C1 0.050(3) 0.033(2) 0.023(2) -0.018(2) -0.009(2) -0.0052(19)
C2 0.034(3) 0.039(3) 0.019(2) -0.009(2) -0.0034(19) -0.0090(19)
C3 0.034(3) 0.034(2) 0.022(2) -0.005(2) -0.0081(19) -0.0022(19)
C4 0.033(3) 0.042(3) 0.020(2) -0.012(2) -0.0041(19) -0.010(2)
C5 0.036(3) 0.034(3) 0.031(3) -0.002(2) -0.006(2) -0.007(2)
C6 0.033(3) 0.052(3) 0.030(3) -0.001(2) -0.010(2) -0.006(2)
C7 0.039(3) 0.047(3) 0.024(2) -0.009(2) -0.013(2) -0.007(2)
C8 0.074(4) 0.036(3) 0.039(3) -0.017(3) -0.015(3) 0.002(2)
C9 0.022(2) 0.023(2) 0.023(2) -0.0053(17) -0.0038(17) -0.0068(17)
C10 0.047(3) 0.030(2) 0.021(2) -0.016(2) -0.018(2) 0.0012(18)
C11 0.054(3) 0.038(3) 0.027(3) -0.009(2) -0.017(2) -0.002(2)
C12 0.047(3) 0.025(2) 0.022(2) -0.012(2) -0.003(2) -0.0001(18)
C13 0.032(3) 0.029(2) 0.047(3) -0.010(2) -0.003(2) -0.015(2)
C14 0.039(3) 0.028(2) 0.023(2) -0.007(2) -0.014(2) -0.0072(18)
C15 0.029(2) 0.035(2) 0.025(2) -0.0115(19) -0.0122(19) -0.0060(19)
C16 0.041(3) 0.042(3) 0.038(3) -0.017(2) -0.018(2) 0.008(2)
C17 0.039(3) 0.072(4) 0.047(3) -0.034(3) -0.017(3) 0.021(3)
C18 0.026(3) 0.087(5) 0.036(3) -0.008(3) -0.005(2) -0.010(3)
C19 0.036(3) 0.062(4) 0.034(3) -0.006(3) -0.011(2) -0.017(3)
C20 0.030(3) 0.041(3) 0.032(3) -0.008(2) -0.011(2) -0.011(2)
C21 0.030(2) 0.022(2) 0.018(2) -0.0034(17) -0.0083(17) -0.0027(16)
C22 0.034(3) 0.039(3) 0.022(2) -0.004(2) -0.007(2) 0.000(2)
C23 0.030(3) 0.044(3) 0.036(3) -0.002(2) -0.012(2) 0.004(2)
C24 0.038(3) 0.048(3) 0.031(3) -0.008(2) -0.019(2) 0.001(2)
C25 0.039(3) 0.058(3) 0.021(2) -0.009(3) -0.010(2) -0.007(2)
C26 0.026(2) 0.042(3) 0.028(2) -0.003(2) -0.004(2) -0.010(2)

loop_
_atom_type_symbol
_atom_type_description
_atom_type_scat_dispersion_real
_atom_type_scat_dispersion_imag
_atom_type_scat_source
C C 0.0033 0.0016 'International Tables Vol C Tables 4.2.6.8 and 6.1.1.4'
H H 0.0000 0.0000 'International Tables Vol C Tables 4.2.6.8 and 6.1.1.4'
Au Au -2.0133 8.8022 'International Tables Vol C Tables 4.2.6.8 and 6.1.1.4'
N N 0.0061 0.0033 'International Tables Vol C Tables 4.2.6.8 and 6.1.1.4'
O O 0.0106 0.0060 'International Tables Vol C Tables 4.2.6.8 and 6.1.1.4'
P P 0.1023 0.0942 'International Tables Vol C Tables 4.2.6.8 and 6.1.1.4'
S S 0.1246 0.1234 'International Tables Vol C Tables 4.2.6.8 and 6.1.1.4'
Cl Cl 0.1484 0.1585 'International Tables Vol C Tables 4.2.6.8 and 6.1.1.4'

loop_
_geom_angle_atom_site_label_1
_geom_angle_atom_site_label_2
_geom_angle_atom_site_label_3
_geom_angle_site_symmetry_1
_geom_angle_site_symmetry_3
_geom_angle
_geom_angle_publ_flag
P1 Au S1 . . 174.61(4) ?
C1 S1 Au . . 102.46(16) ?
C21 P1 C9 . . 105.6(2) ?
C21 P1 C15 . . 104.4(2) ?
C9 P1 C15 . . 105.7(2) ?
C21 P1 Au . . 115.81(14) ?
C9 P1 Au . . 107.75(14) ?
C15 P1 Au . . 116.62(15) ?
C1 O1 C8 . . 116.8(4) ?
C1 N1 C2 . . 120.4(4) ?
N1 C1 O1 . . 120.4(4) ?
N1 C1 S1 . . 126.6(4) ?
O1 C1 S1 . . 113.0(3) ?
C7 C2 C3 . . 119.4(5) ?
C7 C2 N1 . . 121.4(5) ?
C3 C2 N1 . . 118.8(5) ?
C4 C3 C2 . . 118.9(5) ?
C4 C3 H3 . . 120.6 ?
C2 C3 H3 . . 120.6 ?
C3 C4 C5 . . 121.4(5) ?
C3 C4 Cl1 . . 118.7(4) ?
C5 C4 Cl1 . . 119.9(4) ?
C6 C5 C4 . . 118.5(5) ?
C6 C5 H5 . . 120.8 ?
C4 C5 H5 . . 120.8 ?
C5 C6 C7 . . 120.9(5) ?
C5 C6 H6 . . 119.6 ?
C7 C6 H6 . . 119.6 ?
C2 C7 C6 . . 120.9(5) ?
C2 C7 H7 . . 119.6 ?
C6 C7 H7 . . 119.6 ?
O1 C8 H8A . . 109.5 ?
O1 C8 H8B . . 109.5 ?
H8A C8 H8B . . 109.5 ?
O1 C8 H8C . . 109.5 ?
H8A C8 H8C . . 109.5 ?
H8B C8 H8C . . 109.5 ?
C14 C9 C10 . . 119.2(4) ?
C14 C9 P1 . . 123.0(4) ?
C10 C9 P1 . . 117.8(3) ?
C11 C10 C9 . . 119.5(4) ?
C11 C10 H10 . . 120.2 ?
C9 C10 H10 . . 120.2 ?
C10 C11 C12 . . 120.8(5) ?
C10 C11 H11 . . 119.6 ?
C12 C11 H11 . . 119.6 ?
C13 C12 C11 . . 120.3(5) ?
C13 C12 H12 . . 119.8 ?
C11 C12 H12 . . 119.8 ?
C12 C13 C14 . . 120.4(5) ?
C12 C13 H13 . . 119.8 ?
C14 C13 H13 . . 119.8 ?
C9 C14 C13 . . 119.7(4) ?
C9 C14 H14 . . 120.1 ?
C13 C14 H14 . . 120.1 ?
C20 C15 C16 . . 119.6(5) ?
C20 C15 P1 . . 121.9(4) ?
C16 C15 P1 . . 118.6(4) ?
C15 C16 C17 . . 119.6(5) ?
C15 C16 H16 . . 120.2 ?
C17 C16 H16 . . 120.2 ?
C18 C17 C16 . . 120.4(5) ?
C18 C17 H17 . . 119.8 ?
C16 C17 H17 . . 119.8 ?
C17 C18 C19 . . 120.6(5) ?
C17 C18 H18 . . 119.7 ?
C19 C18 H18 . . 119.7 ?
C18 C19 C20 . . 119.6(5) ?
C18 C19 H19 . . 120.2 ?
C20 C19 H19 . . 120.2 ?
C15 C20 C19 . . 120.3(5) ?
C15 C20 H20 . . 119.9 ?
C19 C20 H20 . . 119.9 ?
C22 C21 C26 . . 118.3(4) ?
C22 C21 P1 . . 118.6(3) ?
C26 C21 P1 . . 123.1(4) ?
C23 C22 C21 . . 120.3(5) ?
C23 C22 H22 . . 119.8 ?
C21 C22 H22 . . 119.8 ?
C22 C23 C24 . . 119.9(5) ?
C22 C23 H23 . . 120.0 ?
C24 C23 H23 . . 120.0 ?
C25 C24 C23 . . 120.0(5) ?
C25 C24 H24 . . 120.0 ?
C23 C24 H24 . . 120.0 ?
C24 C25 C26 . . 120.7(5) ?
C24 C25 H25 . . 119.7 ?
C26 C25 H25 . . 119.7 ?
C25 C26 C21 . . 120.7(5) ?
C25 C26 H26 . . 119.6 ?
C21 C26 H26 . . 119.6 ?

loop_
_geom_bond_atom_site_label_1
_geom_bond_atom_site_label_2
_geom_bond_site_symmetry_2
_geom_bond_distance
_geom_bond_publ_flag
Au P1 . 2.2416(11) n
Au S1 . 2.2902(13) n
Cl1 C4 . 1.731(5) ?
S1 C1 . 1.760(5) ?
P1 C21 . 1.809(5) ?
P1 C9 . 1.813(4) ?
P1 C15 . 1.817(5) ?
O1 C1 . 1.355(6) ?
O1 C8 . 1.401(6) ?
N1 C1 . 1.241(6) ?
N1 C2 . 1.418(6) ?
C2 C7 . 1.374(7) ?
C2 C3 . 1.402(7) ?
C3 C4 . 1.390(7) ?
C3 H3 . 0.9400 ?
C4 C5 . 1.394(7) ?
C5 C6 . 1.372(8) ?
C5 H5 . 0.9400 ?
C6 C7 . 1.384(7) ?
C6 H6 . 0.9400 ?
C7 H7 . 0.9400 ?
C8 H8A . 0.9700 ?
C8 H8B . 0.9700 ?
C8 H8C . 0.9700 ?
C9 C14 . 1.375(6) ?
C9 C10 . 1.408(6) ?
C10 C11 . 1.365(7) ?
C10 H10 . 0.9400 ?
C11 C12 . 1.376(7) ?
C11 H11 . 0.9400 ?
C12 C13 . 1.348(8) ?
C12 H12 . 0.9400 ?
C13 C14 . 1.402(6) ?
C13 H13 . 0.9400 ?
C14 H14 . 0.9400 ?
C15 C20 . 1.380(7) ?
C15 C16 . 1.385(6) ?
C16 C17 . 1.388(8) ?
C16 H16 . 0.9400 ?
C17 C18 . 1.367(9) ?
C17 H17 . 0.9400 ?
C18 C19 . 1.369(8) ?
C18 H18 . 0.9400 ?
C19 C20 . 1.393(7) ?
C19 H19 . 0.9400 ?
C20 H20 . 0.9400 ?
C21 C22 . 1.404(7) ?
C21 C26 . 1.406(6) ?
C22 C23 . 1.368(8) ?
C22 H22 . 0.9400 ?
C23 C24 . 1.407(7) ?
C23 H23 . 0.9400 ?
C24 C25 . 1.362(7) ?
C24 H24 . 0.9400 ?
C25 C26 . 1.366(7) ?
C25 H25 . 0.9400 ?
C26 H26 . 0.9400 ?

loop_
_geom_hbond_atom_site_label_D
_geom_hbond_atom_site_label_H
_geom_hbond_atom_site_label_A
_geom_hbond_site_symmetry_A
_geom_hbond_distance_DH
_geom_hbond_distance_HA
_geom_hbond_distance_DA
_geom_hbond_angle_DHA
C12 H12 Cg1 1_565 0.94 2.82 3.472(6) 127
C22 H22 Cg1 2_655 0.94 2.72 3.565(5) 149
C6 H6 Cg2 2_655 0.94 2.97 3.615(7) 127

loop_
_geom_torsion_atom_site_label_1
_geom_torsion_atom_site_label_2
_geom_torsion_atom_site_label_3
_geom_torsion_atom_site_label_4
_geom_torsion_site_symmetry_1
_geom_torsion_site_symmetry_2
_geom_torsion_site_symmetry_3
_geom_torsion_site_symmetry_4
_geom_torsion
_geom_torsion_publ_flag
P1 Au S1 C1 . . . . -8.4(7) ?
S1 Au P1 C21 . . . . -104.7(7) ?
S1 Au P1 C9 . . . . 13.3(7) ?
S1 Au P1 C15 . . . . 131.8(7) ?
C2 N1 C1 O1 . . . . 175.9(5) ?
C2 N1 C1 S1 . . . . -5.4(8) ?
C8 O1 C1 N1 . . . . -6.2(8) ?
C8 O1 C1 S1 . . . . 175.0(4) ?
Au S1 C1 N1 . . . . 166.0(5) ?
Au S1 C1 O1 . . . . -15.3(4) ?
C1 N1 C2 C7 . . . . -75.8(7) ?
C1 N1 C2 C3 . . . . 111.4(6) ?
C7 C2 C3 C4 . . . . 2.6(7) ?
N1 C2 C3 C4 . . . . 175.6(4) ?
C2 C3 C4 C5 . . . . 0.2(7) ?
C2 C3 C4 Cl1 . . . . 179.8(3) ?
C3 C4 C5 C6 . . . . -2.2(7) ?
Cl1 C4 C5 C6 . . . . 178.2(4) ?
C4 C5 C6 C7 . . . . 1.4(8) ?
C3 C2 C7 C6 . . . . -3.4(7) ?
N1 C2 C7 C6 . . . . -176.2(5) ?
C5 C6 C7 C2 . . . . 1.4(8) ?
C21 P1 C9 C14 . . . . -14.8(4) ?
C15 P1 C9 C14 . . . . 95.5(4) ?
Au P1 C9 C14 . . . . -139.1(3) ?
C21 P1 C9 C10 . . . . 163.6(4) ?
C15 P1 C9 C10 . . . . -86.1(4) ?
Au P1 C9 C10 . . . . 39.2(4) ?
C14 C9 C10 C11 . . . . -1.5(7) ?
P1 C9 C10 C11 . . . . -180.0(4) ?
C9 C10 C11 C12 . . . . 1.6(8) ?
C10 C11 C12 C13 . . . . -0.5(8) ?
C11 C12 C13 C14 . . . . -0.6(8) ?
C10 C9 C14 C13 . . . . 0.5(7) ?
P1 C9 C14 C13 . . . . 178.8(3) ?
C12 C13 C14 C9 . . . . 0.6(7) ?
C21 P1 C15 C20 . . . . 95.9(4) ?
C9 P1 C15 C20 . . . . -15.2(5) ?
Au P1 C15 C20 . . . . -134.9(4) ?
C21 P1 C15 C16 . . . . -82.6(4) ?
C9 P1 C15 C16 . . . . 166.2(4) ?
Au P1 C15 C16 . . . . 46.6(4) ?
C20 C15 C16 C17 . . . . -1.3(8) ?
P1 C15 C16 C17 . . . . 177.3(4) ?
C15 C16 C17 C18 . . . . 1.8(9) ?
C16 C17 C18 C19 . . . . -1.9(10) ?
C17 C18 C19 C20 . . . . 1.5(9) ?
C16 C15 C20 C19 . . . . 0.9(8) ?
P1 C15 C20 C19 . . . . -177.6(4) ?
C18 C19 C20 C15 . . . . -1.0(8) ?
C9 P1 C21 C22 . . . . -65.8(4) ?
C15 P1 C21 C22 . . . . -177.0(4) ?
Au P1 C21 C22 . . . . 53.3(4) ?
C9 P1 C21 C26 . . . . 113.8(4) ?
C15 P1 C21 C26 . . . . 2.6(4) ?
Au P1 C21 C26 . . . . -127.1(4) ?
C26 C21 C22 C23 . . . . -2.0(7) ?
P1 C21 C22 C23 . . . . 177.6(4) ?
C21 C22 C23 C24 . . . . 2.0(8) ?
C22 C23 C24 C25 . . . . -0.3(9) ?
C23 C24 C25 C26 . . . . -1.4(9) ?
C24 C25 C26 C21 . . . . 1.4(8) ?
C22 C21 C26 C25 . . . . 0.4(7) ?
P1 C21 C26 C25 . . . . -179.2(4) ?
